data_9005308
loop_
_publ_author_name
'Allan, D. R.'
'Angel, R. J.'

_publ_section_title
;
 A high-pressure structural study of microcline (KAlSi3O8) to 7 GPa
 P = 7.1 GPa
;
_journal_name_full 'European Journal of Mineralogy'
_journal_page_first 263
_journal_page_last 275
_journal_volume 9
_journal_year 1997
_chemical_formula_sum 'Al1.03 K0.986 Na0.014 O8 Si2.97'
_chemical_name_mineral Microcline
_space_group_IT_number 2
_symmetry_space_group_name_Hall '-P 1 (1/2*x+1/2*y,1/2*x-1/2*y,-z)'
_symmetry_space_group_name_H-M 'C -1'
_cell_angle_alpha 90.548
_cell_angle_beta 116.830
_cell_angle_gamma 87.903
_cell_formula_units_Z 4
_cell_length_a 8.0764
_cell_length_b 12.8471
_cell_length_c 6.9991
_cell_volume 647.584
_database_code_amcsd 0006654
_diffrn_ambient_pressure 7.1e+06
_exptl_crystal_density_diffrn 2.852
_cod_original_formula_sum '(K.986 Na.014) (Al1.03 Si2.97) O8'
_cod_database_code 9005308

loop_
_space_group_symop_operation_xyz
x,y,z
1/2+x,1/2+y,z
-x,-y,-z
1/2-x,1/2-y,-z

loop_
_atom_site_label
_atom_site_fract_x
_atom_site_fract_y
_atom_site_fract_z
_atom_site_occupancy
_atom_site_U_iso_or_equiv
_atom_site_type_symbol
_atom_site_attached_hydrogens
KM 0.25860 -0.00350 0.14370 0.98600 0.02343 K 0
NaM 0.25860 -0.00350 0.14370 0.01400 0.02343 Na 0
AlT1o -0.01290 0.19110 0.21340 0.94400 0.01596 Al 0
SiT1o -0.01290 0.19110 0.21340 0.05600 0.01596 Si 0
AlT1m -0.01170 0.81850 0.22920 0.06800 0.01874 Al 0
SiT1m -0.01170 0.81850 0.22920 0.93200 0.01874 Si 0
AlT2o 0.69120 0.11990 0.33570 0.00900 0.01722 Al 0
SiT2o 0.69120 0.11990 0.33570 0.99100 0.01722 Si 0
AlT2m 0.68560 0.88660 0.34760 0.00900 0.01722 Al 0
SiT2m 0.68560 0.88660 0.34760 0.99100 0.01722 Si 0
Oa1 0.00040 0.15290 -0.01450 1.00000 0.02026 O 0
Oa2 0.60640 0.00570 0.29010 1.00000 0.02989 O 0
Obo 0.78190 0.14910 0.18270 1.00000 0.02254 O 0
Obm 0.78870 0.86120 0.19800 1.00000 0.02204 O 0
Oco 0.00640 0.31810 0.27310 1.00000 0.02584 O 0
Ocm 0.01960 0.68640 0.28750 1.00000 0.02634 O 0
Odo 0.17070 0.12220 0.40740 1.00000 0.02533 O 0
Odm 0.15740 0.87860 0.41540 1.00000 0.02292 O 0

loop_
_cod_changelog_entry_id
_cod_changelog_entry_author
_cod_changelog_entry_date
_cod_changelog_entry_text
1
;cod-tools version 3.8.0
Id: cif_guess_AMCSD_atom_types 9581 2023-05-17 12:35:41Z saulius
;
2023-05-18T11:39:12+03:00
;Derived atom types and hydrogen counts
from atom names that follow the AMCSD naming convention
(Wat == water, O-H == hydroxyl).
;

loop_
_cod_related_entry_id
_cod_related_entry_database
_cod_related_entry_code
1 AMCSD 0006654
